data_4304023
loop_
_publ_author_name
'Mohamed Osman Awaleh'
'Fran\,cois Baril-Robert'
'Christian Reber'
'Antonella Badia'
'Fran\,cois Brisse'

_publ_contact_author_address
;
      Universit\'e de Montr\'eal
      D\'epartement de Chimie
      C.P. 6128, Succ. Centre-ville
      Montr\'eal, Qu\'ebec
      Canada, H3C 3J7
;
_publ_contact_author_email francois.brisse@umontreal.ca
_publ_contact_author_fax '+1 514 343 7586'
_publ_contact_author_name 'Dr Fran\,cois Brisse'
_publ_contact_author_phone '+1 514 343 2088'
_publ_section_title
;
Gold(I)-Dithioether Supramolecular Polymers: Synthesis, Characterization,
and Luminescence
;
_journal_name_full 'Inorganic Chemistry'
_journal_page_first 2964
_journal_page_last 2974
_journal_paper_doi 10.1021/ic701275k
_journal_volume 47
_journal_year 2008
_chemical_absolute_configuration rmad
_chemical_compound_source 'Synthesized by the authors. See text'
_chemical_formula_moiety 'C15 H16 Au2 Cl2 S2'
_chemical_formula_sum 'C15 H16 Au2 Cl2 S2'
_chemical_formula_weight 725.23
_chemical_name_systematic
; 
 ? 
;
_space_group_IT_number 5
_symmetry_cell_setting monoclinic
_symmetry_space_group_name_Hall 'C 2y'
_symmetry_space_group_name_H-M 'C 1 2 1'
_atom_sites_solution_hydrogens geom
_atom_sites_solution_primary direct
_atom_sites_solution_secondary difmap
_audit_creation_method SHELXL-97
_cell_angle_alpha 90.00
_cell_angle_beta 106.4230(10)
_cell_angle_gamma 90.00
_cell_formula_units_Z 2
_cell_length_a 21.4504(6)
_cell_length_b 5.6699(2)
_cell_length_c 7.7774(2)
_cell_measurement_reflns_used 5031
_cell_measurement_temperature 220(2)
_cell_measurement_theta_max 72.04
_cell_measurement_theta_min 4.30
_cell_volume 907.31(5)
_computing_cell_refinement 'SMART (Bruker, 1999)'
_computing_data_collection 'SMART (Bruker, 1999)'
_computing_data_reduction 'SAINT (Bruker, 1999)'
_computing_molecular_graphics 'SHELXTL (Bruker, 1997)'
_computing_publication_material 'UdMX (local program)'
_computing_structure_refinement 'SHELXL97 (Sheldrick, 1997)'
_computing_structure_solution 'SHELXS97 (Sheldrick, 1997)'
_diffrn_ambient_temperature 220(2)
_diffrn_detector_area_resol_mean 5.5
_diffrn_measured_fraction_theta_full 0.998
_diffrn_measured_fraction_theta_max 0.998
_diffrn_measurement_device_type 'Bruker Smart 2000'
_diffrn_measurement_method \w
_diffrn_radiation_monochromator graphite
_diffrn_radiation_source 'X-ray Sealed Tube'
_diffrn_radiation_type CuK\a
_diffrn_radiation_wavelength 1.54178
_diffrn_reflns_av_R_equivalents 0.061
_diffrn_reflns_av_sigmaI/netI 0.0449
_diffrn_reflns_limit_h_max 26
_diffrn_reflns_limit_h_min -26
_diffrn_reflns_limit_k_max 6
_diffrn_reflns_limit_k_min -6
_diffrn_reflns_limit_l_max 9
_diffrn_reflns_limit_l_min -9
_diffrn_reflns_number 5481
_diffrn_reflns_theta_full 72.01
_diffrn_reflns_theta_max 72.01
_diffrn_reflns_theta_min 4.30
_diffrn_standards_decay_% 0.14
_diffrn_standards_number 47
_exptl_absorpt_coefficient_mu 34.736
_exptl_absorpt_correction_T_max 0.2530
_exptl_absorpt_correction_T_min 0.1050
_exptl_absorpt_correction_type multi-scan
_exptl_absorpt_process_details 'Sadabs (Sheldrick,1996)'
_exptl_crystal_colour Colorless
_exptl_crystal_density_diffrn 2.655
_exptl_crystal_density_method 'not measured'
_exptl_crystal_description needle-like
_exptl_crystal_F_000 660
_exptl_crystal_size_max 0.10
_exptl_crystal_size_mid 0.07
_exptl_crystal_size_min 0.04
_refine_diff_density_max 2.328
_refine_diff_density_min -2.411
_refine_diff_density_rms 0.686
_refine_ls_abs_structure_details 'Flack H D (1983), XXXX Friedel Pairs'
_refine_ls_abs_structure_Flack 0.01(5)
_refine_ls_extinction_method none
_refine_ls_goodness_of_fit_ref 1.195
_refine_ls_hydrogen_treatment constr
_refine_ls_matrix_type full
_refine_ls_number_parameters 92
_refine_ls_number_reflns 1626
_refine_ls_number_restraints 1
_refine_ls_restrained_S_all 1.195
_refine_ls_R_factor_all 0.1019
_refine_ls_R_factor_gt 0.1014
_refine_ls_shift/su_max 0.000
_refine_ls_shift/su_mean 0.000
_refine_ls_structure_factor_coef Fsqd
_refine_ls_weighting_details 'calc w=1/[\s^2^(Fo^2^)+(0.2000P)^2^+0.0000P] where P=(Fo^2^+2Fc^2^)/3'
_refine_ls_weighting_scheme calc
_refine_ls_wR_factor_gt 0.2372
_refine_ls_wR_factor_ref 0.2379
_reflns_number_gt 1612
_reflns_number_total 1626
_reflns_threshold_expression I>2\s(I)
_cod_data_source_file ic701275k-file.006.cif
_cod_data_source_block Complex5
_cod_depositor_comments
;
The following automatic conversions were performed:
'_symmetry_cell_setting' value 'Monoclinic' changed to 'monoclinic'
according to '/home/saulius/struct/CIF-dictionaries/cif_core.dic'
dictionary named 'cif_core.dic' version 2.4.1 from
2010-06-29.

'_geom_angle_publ_flag' value 'Y' changed to 'y' according to
'/home/saulius/struct/CIF-dictionaries/cif_core.dic' dictionary named
'cif_core.dic' version 2.4.1 from 2010-06-29 (16
times).

'_geom_bond_publ_flag' value 'Y' changed to 'y' according to
'/home/saulius/struct/CIF-dictionaries/cif_core.dic' dictionary named
'cif_core.dic' version 2.4.1 from 2010-06-29 (13
times).

'_geom_torsion_publ_flag' value 'Y' changed to 'y' according to
'/home/saulius/struct/CIF-dictionaries/cif_core.dic' dictionary named
'cif_core.dic' version 2.4.1 from 2010-06-29 (17 times).

Automatic conversion script
Id: cif_fix_enum 1527 2010-12-29 10:47:43Z saulius 
;
_cod_original_sg_symbol_H-M 'C 2'
_cod_database_code 4304023

loop_
_symmetry_equiv_pos_as_xyz
'x, y, z'
'-x, y, -z'
'x+1/2, y+1/2, z'
'-x+1/2, y+1/2, -z'

loop_
_atom_site_label
_atom_site_type_symbol
_atom_site_fract_x
_atom_site_fract_y
_atom_site_fract_z
_atom_site_U_iso_or_equiv
_atom_site_adp_type
_atom_site_occupancy
_atom_site_symmetry_multiplicity
_atom_site_calc_flag
_atom_site_refinement_flags
_atom_site_disorder_assembly
_atom_site_disorder_group
Au1 Au 0.42574(2) 0.5008(3) 0.50131(6) 0.0220(4) Uani 1 1 d . . .
Cl1 Cl 0.4054(3) 0.6673(12) 0.2256(6) 0.0343(11) Uani 1 1 d . . .
S1 S 0.43326(19) 0.3582(8) 0.7786(5) 0.0201(9) Uani 1 1 d . . .
C11 C 0.3646(8) 0.175(5) 0.753(3) 0.031(5) Uani 1 1 d . . .
C12 C 0.3492(7) -0.001(6) 0.622(2) 0.036(5) Uani 1 1 d . . .
H12 H 0.3743 -0.0183 0.5417 0.043 Uiso 1 1 calc R . .
C13 C 0.2967(8) -0.152(4) 0.610(3) 0.033(4) Uani 1 1 d . . .
H13 H 0.2861 -0.2716 0.5234 0.039 Uiso 1 1 calc R . .
C14 C 0.2608(12) -0.120(4) 0.730(3) 0.039(5) Uani 1 1 d . . .
H14 H 0.2252 -0.2207 0.7221 0.047 Uiso 1 1 calc R . .
C15 C 0.2747(11) 0.052(6) 0.860(3) 0.046(7) Uani 1 1 d . . .
H15 H 0.2493 0.0660 0.9407 0.056 Uiso 1 1 calc R . .
C16 C 0.3267(10) 0.204(5) 0.872(3) 0.036(5) Uani 1 1 d . . .
H16 H 0.3362 0.3247 0.9588 0.044 Uiso 1 1 calc R . .
C17 C 0.4975(9) 0.131(4) 0.830(3) 0.026(3) Uani 1 1 d . . .
H17A H 0.4897 0.0197 0.7303 0.032 Uiso 1 1 calc R . .
H17B H 0.5397 0.2068 0.8431 0.032 Uiso 1 1 calc R . .
C18 C 0.5000 -0.002(7) 1.0000 0.026(3) Uani 1 2 d S . .
H18A H 0.5382 -0.1050 1.0258 0.032 Uiso 0.50 1 calc PR . .
H18B H 0.4618 -0.1050 0.9742 0.032 Uiso 0.50 1 calc PR . .

loop_
_atom_site_aniso_label
_atom_site_aniso_U_11
_atom_site_aniso_U_22
_atom_site_aniso_U_33
_atom_site_aniso_U_23
_atom_site_aniso_U_13
_atom_site_aniso_U_12
Au1 0.0142(5) 0.0236(6) 0.0256(5) 0.0018(3) 0.0014(3) 0.0015(2)
Cl1 0.029(2) 0.042(3) 0.030(2) 0.007(2) 0.0049(18) -0.005(2)
S1 0.0152(17) 0.019(2) 0.0227(17) -0.0012(16) -0.0002(13) 0.0020(15)
C11 0.004(7) 0.058(14) 0.024(8) -0.002(8) 0.003(5) 0.006(8)
C12 0.008(7) 0.062(14) 0.035(8) -0.007(13) 0.001(6) 0.012(10)
C13 0.014(8) 0.018(10) 0.057(11) 0.004(10) -0.005(7) 0.002(8)
C14 0.045(13) 0.023(11) 0.041(11) -0.004(9) -0.001(9) 0.010(10)
C15 0.024(9) 0.08(2) 0.036(9) -0.001(11) 0.005(8) -0.026(12)
C16 0.016(9) 0.055(16) 0.038(10) -0.010(10) 0.007(8) -0.010(10)
C17 0.009(6) 0.035(9) 0.034(7) -0.002(8) 0.003(5) 0.006(8)
C18 0.009(6) 0.035(9) 0.034(7) -0.002(8) 0.003(5) 0.006(8)

loop_
_atom_type_symbol
_atom_type_description
_atom_type_scat_dispersion_real
_atom_type_scat_dispersion_imag
_atom_type_scat_source
C C 0.0181 0.0091 'International Tables Vol C Tables 4.2.6.8 and 6.1.1.4'
H H 0.0000 0.0000 'International Tables Vol C Tables 4.2.6.8 and 6.1.1.4'
S S 0.3331 0.5567 'International Tables Vol C Tables 4.2.6.8 and 6.1.1.4'
Cl Cl 0.3639 0.7018 'International Tables Vol C Tables 4.2.6.8 and 6.1.1.4'
Au Au -4.4197 7.2980 'International Tables Vol C Tables 4.2.6.8 and 6.1.1.4'

loop_
_geom_angle_atom_site_label_1
_geom_angle_atom_site_label_2
_geom_angle_atom_site_label_3
_geom_angle_site_symmetry_1
_geom_angle_site_symmetry_2
_geom_angle_site_symmetry_3
_geom_angle
_geom_angle_publ_flag
S1 AU1 CL1 . . . 172.16(18) y
S1 AU1 AU1 . . 2_656 101.74(10) y
CL1 AU1 AU1 . . 2_656 85.38(13) y
C11 S1 C17 . . . 99.3(11) y
C11 S1 AU1 . . . 105.7(6) y
C17 S1 AU1 . . . 107.7(7) y
C16 C11 C12 . . . 120(2) y
C16 C11 S1 . . . 118.5(19) y
C12 C11 S1 . . . 121.3(15) y
C13 C12 C11 . . . 120.4(16) y
C13 C12 H12 . . . 119.8 ?
C11 C12 H12 . . . 119.8 ?
C14 C13 C12 . . . 118(2) y
C14 C13 H13 . . . 120.9 ?
C12 C13 H13 . . . 120.9 ?
C13 C14 C15 . . . 123(2) y
C13 C14 H14 . . . 118.5 ?
C15 C14 H14 . . . 118.5 ?
C14 C15 C16 . . . 119(2) y
C14 C15 H15 . . . 120.4 ?
C16 C15 H15 . . . 120.4 ?
C11 C16 C15 . . . 119(2) y
C11 C16 H16 . . . 120.5 ?
C15 C16 H16 . . . 120.5 ?
C18 C17 S1 . . . 112.2(15) y
C18 C17 H17A . . . 109.1 ?
S1 C17 H17A . . . 109.1 ?
C18 C17 H17B . . . 109.1 ?
S1 C17 H17B . . . 109.1 ?
H17A C17 H17B . . . 107.9 ?
C17 C18 C17 . . 2_657 120(3) y
C17 C18 H18A . . . 107.4 ?
C17 C18 H18A 2_657 . . 107.4 ?
C17 C18 H18B . . . 107.4 ?
C17 C18 H18B 2_657 . . 107.4 ?
H18A C18 H18B . . . 106.9 ?

loop_
_geom_bond_atom_site_label_1
_geom_bond_atom_site_label_2
_geom_bond_site_symmetry_1
_geom_bond_site_symmetry_2
_geom_bond_distance
_geom_bond_publ_flag
Au1 S1 . . 2.266(4) y
Au1 Cl1 . . 2.269(5) y
Au1 Au1 . 2_656 3.1916(9) y
S1 C11 . . 1.77(2) y
S1 C17 . . 1.84(2) y
C11 C16 . . 1.40(3) y
C11 C12 . . 1.40(4) y
C12 C13 . . 1.40(3) y
C12 H12 . . 0.94 ?
C13 C14 . . 1.37(3) y
C13 H13 . . 0.94 ?
C14 C15 . . 1.38(4) y
C14 H14 . . 0.94 ?
C15 C16 . . 1.39(3) y
C15 H15 . . 0.94 ?
C16 H16 . . 0.94 ?
C17 C18 . . 1.51(3) y
C17 H17a . . 0.98 ?
C17 H17b . . 0.98 ?
C18 C17 . 2_657 1.51(3) y
C18 H18a . . 0.98 ?
C18 H18b . . 0.98 ?

loop_
_geom_torsion_atom_site_label_1
_geom_torsion_atom_site_label_2
_geom_torsion_atom_site_label_3
_geom_torsion_atom_site_label_4
_geom_torsion_site_symmetry_1
_geom_torsion_site_symmetry_2
_geom_torsion_site_symmetry_3
_geom_torsion_site_symmetry_4
_geom_torsion
_geom_torsion_publ_flag
AU1 AU1 S1 C11 2_656 . . . -142.4(8) y
AU1 AU1 S1 C17 2_656 . . . -36.9(7) y
C17 S1 C11 C16 . . . . 117(2) y
AU1 S1 C11 C16 . . . . -131.3(19) y
C17 S1 C11 C12 . . . . -60(2) y
AU1 S1 C11 C12 . . . . 51(2) y
C16 C11 C12 C13 . . . . -1(4) y
S1 C11 C12 C13 . . . . 176.6(18) y
C11 C12 C13 C14 . . . . 0(3) y
C12 C13 C14 C15 . . . . 0(4) y
C13 C14 C15 C16 . . . . 1(4) y
C12 C11 C16 C15 . . . . 1(4) y
S1 C11 C16 C15 . . . . -176(2) y
C14 C15 C16 C11 . . . . -1(4) y
C11 S1 C17 C18 . . . . -61.7(18) y
AU1 S1 C17 C18 . . . . -171.5(15) y
S1 C17 C18 C17 . . . 2_657 -50.6(17) y
